data_4035295
loop_
_publ_author_name
'Festa, Alexey A.'
'Zalte, Rajesh R.'
'Golantsov, Nikita E.'
'Varlamov, Alexey V.'
'Van der Eycken, Erik V.'
'Voskressensky, Leonid G.'

_publ_section_title
;
 DBU-Catalyzed Alkyne-Imidate Cyclization toward 1-Alkoxypyrazino[1,2-
 a]indole Synthesis.
;
_journal_issue 16
_journal_name_full 'The Journal of organic chemistry'
_journal_page_first 9305
_journal_page_last 9311
_journal_paper_doi 10.1021/acs.joc.8b01279
_journal_volume 83
_journal_year 2018
_chemical_formula_moiety 'C14 H14 N2 O'
_chemical_formula_sum 'C14 H14 N2 O'
_chemical_formula_weight 226.27
_space_group_crystal_system orthorhombic
_space_group_IT_number 33
_space_group_name_Hall 'P 2c -2n'
_space_group_name_H-M_alt 'P n a 21'
_atom_sites_solution_hydrogens geom
_audit_creation_method SHELXL-2014/7
_cell_angle_alpha 90
_cell_angle_beta 90
_cell_angle_gamma 90
_cell_formula_units_Z 4
_cell_length_a 18.3046(18)
_cell_length_b 13.3125(13)
_cell_length_c 4.6946(5)
_cell_measurement_reflns_used 2352
_cell_measurement_temperature 120(2)
_cell_measurement_theta_max 27.01
_cell_measurement_theta_min 2.23
_cell_volume 1144.0(2)
_computing_cell_refinement 'Bruker SAINT'
_computing_data_collection 'Bruker APEX2'
_computing_data_reduction 'Bruker SAINT'
_computing_molecular_graphics 'SHELXTL (Sheldrick, 2008)'
_computing_publication_material 'SHELXTL (Sheldrick, 2008)'
_computing_structure_refinement 'SHELXL (Sheldrick, 2015b)'
_computing_structure_solution 'SHELXT (Sheldrick, 2015a)'
_diffrn_ambient_temperature 120(2)
_diffrn_detector_type 'Bruker APEX II CCD area detector'
_diffrn_measured_fraction_theta_full 1.000
_diffrn_measured_fraction_theta_max 1.000
_diffrn_measurement_device_type 'Bruker APEX DUO diffractometer'
_diffrn_measurement_method '\o scans'
_diffrn_radiation_type MoK\a
_diffrn_radiation_wavelength 0.71073
_diffrn_reflns_av_R_equivalents 0.0613
_diffrn_reflns_av_unetI/netI 0.0497
_diffrn_reflns_Laue_measured_fraction_full 1.000
_diffrn_reflns_Laue_measured_fraction_max 1.000
_diffrn_reflns_limit_h_max 25
_diffrn_reflns_limit_h_min -25
_diffrn_reflns_limit_k_max 18
_diffrn_reflns_limit_k_min -18
_diffrn_reflns_limit_l_max 6
_diffrn_reflns_limit_l_min -6
_diffrn_reflns_number 14873
_diffrn_reflns_point_group_measured_fraction_full 1.000
_diffrn_reflns_point_group_measured_fraction_max 1.000
_diffrn_reflns_theta_full 25.242
_diffrn_reflns_theta_max 29.988
_diffrn_reflns_theta_min 1.892
_exptl_absorpt_coefficient_mu 0.084
_exptl_absorpt_correction_T_max 0.862
_exptl_absorpt_correction_T_min 0.771
_exptl_absorpt_correction_type multi-scan
_exptl_absorpt_process_details 'Bruker SADABS'
_exptl_crystal_colour colorless
_exptl_crystal_density_diffrn 1.314
_exptl_crystal_description needle
_exptl_crystal_F_000 480
_exptl_crystal_size_max 0.340
_exptl_crystal_size_mid 0.180
_exptl_crystal_size_min 0.140
_refine_diff_density_max 0.220
_refine_diff_density_min -0.210
_refine_diff_density_rms 0.048
_refine_ls_extinction_method none
_refine_ls_goodness_of_fit_ref 1.033
_refine_ls_hydrogen_treatment constr
_refine_ls_matrix_type full
_refine_ls_number_parameters 157
_refine_ls_number_reflns 3341
_refine_ls_number_restraints 1
_refine_ls_restrained_S_all 1.033
_refine_ls_R_factor_all 0.0595
_refine_ls_R_factor_gt 0.0456
_refine_ls_shift/su_max 0.000
_refine_ls_shift/su_mean 0.000
_refine_ls_structure_factor_coef Fsqd
_refine_ls_weighting_details 'w=1/[\s^2^(Fo^2^)+(0.0547P)^2^+0.0513P] where P=(Fo^2^+2Fc^2^)/3'
_refine_ls_weighting_scheme calc
_refine_ls_wR_factor_gt 0.1009
_refine_ls_wR_factor_ref 0.1097
_reflns_Friedel_coverage 0.797
_reflns_Friedel_fraction_full 1.000
_reflns_Friedel_fraction_max 1.000
_reflns_number_gt 2792
_reflns_number_total 3341
_reflns_threshold_expression 'I > 2\s(I)'
_cod_data_source_file jo8b01279_si_001.cif
_cod_data_source_block af24
_cod_database_code 4035295
_shelx_shelxl_version_number 2014/7
_shelx_space_group_comment
;
The symmetry employed for this shelxl refinement is uniquely defined
by the following loop, which should always be used as a source of
symmetry information in preference to the above space-group names.
They are only intended as comments.
;
_shelx_estimated_absorpt_t_min 0.972
_shelx_estimated_absorpt_t_max 0.988

loop_
_space_group_symop_operation_xyz
'x, y, z'
'-x, -y, z+1/2'
'x+1/2, -y+1/2, z'
'-x+1/2, y+1/2, z+1/2'

loop_
_atom_site_label
_atom_site_type_symbol
_atom_site_fract_x
_atom_site_fract_y
_atom_site_fract_z
_atom_site_U_iso_or_equiv
_atom_site_adp_type
_atom_site_occupancy
_atom_site_site_symmetry_order
_atom_site_calc_flag
_atom_site_refinement_flags_posn
_atom_site_refinement_flags_adp
O1 O 0.39460(8) 0.40649(11) 0.0804(4) 0.0204(4) Uani 1 1 d . .
N2 N 0.40180(10) 0.57504(13) -0.0360(4) 0.0174(4) Uani 1 1 d . .
N5 N 0.28769(10) 0.61226(13) 0.3382(4) 0.0161(4) Uani 1 1 d . .
C1 C 0.37184(11) 0.50248(16) 0.1075(5) 0.0169(4) Uani 1 1 d . .
C3 C 0.37435(11) 0.67188(16) 0.0076(5) 0.0172(4) Uani 1 1 d . .
C4 C 0.31867(12) 0.69078(16) 0.1866(5) 0.0178(5) Uani 1 1 d . .
H4A H 0.3007 0.7573 0.2090 0.021 Uiso 1 1 calc R U
C5A C 0.23193(11) 0.61192(16) 0.5359(5) 0.0165(4) Uani 1 1 d . .
C6 C 0.18967(12) 0.69185(16) 0.6374(5) 0.0191(5) Uani 1 1 d . .
H6A H 0.1969 0.7585 0.5709 0.023 Uiso 1 1 calc R U
C7 C 0.13701(12) 0.66976(16) 0.8378(5) 0.0194(5) Uani 1 1 d . .
H7A H 0.1076 0.7227 0.9105 0.023 Uiso 1 1 calc R U
C8 C 0.12532(12) 0.57059(17) 0.9392(5) 0.0186(5) Uani 1 1 d . .
C9 C 0.16791(12) 0.49265(17) 0.8366(5) 0.0190(4) Uani 1 1 d . .
H9A H 0.1604 0.4262 0.9042 0.023 Uiso 1 1 calc R U
C9A C 0.22257(11) 0.51198(16) 0.6314(5) 0.0165(4) Uani 1 1 d . .
C10A C 0.31316(12) 0.51418(15) 0.3078(5) 0.0164(4) Uani 1 1 d . .
C10 C 0.27448(12) 0.45087(16) 0.4855(5) 0.0176(4) Uani 1 1 d . .
H10A H 0.2811 0.3805 0.5064 0.021 Uiso 1 1 calc R U
C11 C 0.45394(13) 0.38953(18) -0.1157(6) 0.0235(5) Uani 1 1 d . .
H11A H 0.4637 0.3173 -0.1294 0.035 Uiso 1 1 calc R U
H11B H 0.4978 0.4242 -0.0470 0.035 Uiso 1 1 calc R U
H11C H 0.4407 0.4156 -0.3039 0.035 Uiso 1 1 calc R U
C12 C 0.41128(13) 0.75386(18) -0.1578(6) 0.0229(5) Uani 1 1 d . .
H12A H 0.3899 0.8188 -0.1060 0.034 Uiso 1 1 calc R U
H12B H 0.4045 0.7421 -0.3622 0.034 Uiso 1 1 calc R U
H12C H 0.4636 0.7542 -0.1134 0.034 Uiso 1 1 calc R U
C13 C 0.06619(12) 0.55139(18) 1.1571(5) 0.0228(5) Uani 1 1 d . .
H13A H 0.0543 0.4796 1.1599 0.034 Uiso 1 1 calc R U
H13B H 0.0225 0.5900 1.1069 0.034 Uiso 1 1 calc R U
H13C H 0.0835 0.5721 1.3458 0.034 Uiso 1 1 calc R U

loop_
_atom_site_aniso_label
_atom_site_aniso_U_11
_atom_site_aniso_U_22
_atom_site_aniso_U_33
_atom_site_aniso_U_23
_atom_site_aniso_U_13
_atom_site_aniso_U_12
O1 0.0224(8) 0.0161(7) 0.0227(9) -0.0003(6) 0.0061(7) 0.0017(6)
N2 0.0170(8) 0.0183(9) 0.0170(9) 0.0010(7) -0.0004(8) -0.0016(7)
N5 0.0176(8) 0.0142(8) 0.0166(9) -0.0001(7) -0.0008(8) -0.0003(6)
C1 0.0168(9) 0.0166(11) 0.0172(11) 0.0002(8) -0.0010(9) 0.0006(7)
C3 0.0199(10) 0.0154(10) 0.0162(11) 0.0011(8) -0.0036(9) -0.0034(8)
C4 0.0210(10) 0.0129(10) 0.0195(12) 0.0005(8) -0.0040(9) -0.0020(8)
C5A 0.0184(10) 0.0170(10) 0.0141(11) -0.0017(8) -0.0015(9) -0.0009(8)
C6 0.0208(10) 0.0168(10) 0.0196(12) -0.0009(9) -0.0012(9) 0.0010(8)
C7 0.0214(10) 0.0188(11) 0.0179(11) -0.0034(9) -0.0026(9) 0.0039(8)
C8 0.0186(10) 0.0235(12) 0.0137(11) -0.0009(9) -0.0027(9) 0.0015(8)
C9 0.0225(11) 0.0184(10) 0.0161(10) 0.0010(9) -0.0009(9) -0.0005(8)
C9A 0.0185(10) 0.0164(10) 0.0146(10) -0.0005(8) -0.0027(9) -0.0005(8)
C10A 0.0190(10) 0.0141(10) 0.0163(11) -0.0019(8) -0.0012(9) 0.0004(8)
C10 0.0214(10) 0.0141(10) 0.0174(11) 0.0017(8) 0.0001(9) 0.0006(8)
C11 0.0235(12) 0.0232(12) 0.0239(13) -0.0015(9) 0.0062(10) 0.0024(9)
C12 0.0268(12) 0.0184(10) 0.0237(12) 0.0022(9) 0.0023(10) -0.0037(9)
C13 0.0214(11) 0.0290(13) 0.0178(12) -0.0013(10) 0.0003(10) 0.0010(9)

loop_
_atom_type_symbol
_atom_type_description
_atom_type_scat_dispersion_real
_atom_type_scat_dispersion_imag
_atom_type_scat_source
C C 0.0033 0.0016 'International Tables Vol C Tables 4.2.6.8 and 6.1.1.4'
H H 0.0000 0.0000 'International Tables Vol C Tables 4.2.6.8 and 6.1.1.4'
N N 0.0061 0.0033 'International Tables Vol C Tables 4.2.6.8 and 6.1.1.4'
O O 0.0106 0.0060 'International Tables Vol C Tables 4.2.6.8 and 6.1.1.4'

loop_
_geom_angle_atom_site_label_1
_geom_angle_atom_site_label_2
_geom_angle_atom_site_label_3
_geom_angle
C1 O1 C11 116.18(18)
C1 N2 C3 117.25(19)
C5A N5 C4 130.59(19)
C5A N5 C10A 108.25(18)
C4 N5 C10A 121.15(19)
N2 C1 O1 121.6(2)
N2 C1 C10A 125.07(19)
O1 C1 C10A 113.29(19)
C4 C3 N2 122.42(19)
C4 C3 C12 121.9(2)
N2 C3 C12 115.7(2)
C3 C4 N5 119.33(19)
C3 C4 H4A 120.3
N5 C4 H4A 120.3
N5 C5A C6 129.5(2)
N5 C5A C9A 107.82(18)
C6 C5A C9A 122.7(2)
C7 C6 C5A 117.2(2)
C7 C6 H6A 121.4
C5A C6 H6A 121.4
C6 C7 C8 122.2(2)
C6 C7 H7A 118.9
C8 C7 H7A 118.9
C9 C8 C7 119.7(2)
C9 C8 C13 120.8(2)
C7 C8 C13 119.5(2)
C8 C9 C9A 120.0(2)
C8 C9 H9A 120.0
C9A C9 H9A 120.0
C9 C9A C5A 118.2(2)
C9 C9A C10 134.1(2)
C5A C9A C10 107.68(19)
C10 C10A N5 109.78(19)
C10 C10A C1 135.5(2)
N5 C10A C1 114.76(18)
C10A C10 C9A 106.47(19)
C10A C10 H10A 126.8
C9A C10 H10A 126.8
O1 C11 H11A 109.5
O1 C11 H11B 109.5
H11A C11 H11B 109.5
O1 C11 H11C 109.5
H11A C11 H11C 109.5
H11B C11 H11C 109.5
C3 C12 H12A 109.5
C3 C12 H12B 109.5
H12A C12 H12B 109.5
C3 C12 H12C 109.5
H12A C12 H12C 109.5
H12B C12 H12C 109.5
C8 C13 H13A 109.5
C8 C13 H13B 109.5
H13A C13 H13B 109.5
C8 C13 H13C 109.5
H13A C13 H13C 109.5
H13B C13 H13C 109.5

loop_
_geom_bond_atom_site_label_1
_geom_bond_atom_site_label_2
_geom_bond_distance
O1 C1 1.350(2)
O1 C11 1.441(3)
N2 C1 1.299(3)
N2 C3 1.399(3)
N5 C5A 1.380(3)
N5 C4 1.386(3)
N5 C10A 1.394(3)
C1 C10A 1.436(3)
C3 C4 1.345(3)
C3 C12 1.500(3)
C4 H4A 0.9500
C5A C6 1.399(3)
C5A C9A 1.414(3)
C6 C7 1.379(3)
C6 H6A 0.9500
C7 C8 1.420(3)
C7 H7A 0.9500
C8 C9 1.384(3)
C8 C13 1.511(3)
C9 C9A 1.413(3)
C9 H9A 0.9500
C9A C10 1.426(3)
C10A C10 1.381(3)
C10 H10A 0.9500
C11 H11A 0.9800
C11 H11B 0.9800
C11 H11C 0.9800
C12 H12A 0.9800
C12 H12B 0.9800
C12 H12C 0.9800
C13 H13A 0.9800
C13 H13B 0.9800
C13 H13C 0.9800

loop_
_geom_torsion_atom_site_label_1
_geom_torsion_atom_site_label_2
_geom_torsion_atom_site_label_3
_geom_torsion_atom_site_label_4
_geom_torsion
C3 N2 C1 O1 -179.91(19)
C3 N2 C1 C10A -0.3(3)
C11 O1 C1 N2 0.2(3)
C11 O1 C1 C10A -179.44(19)
C1 N2 C3 C4 -0.9(3)
C1 N2 C3 C12 178.9(2)
N2 C3 C4 N5 1.1(3)
C12 C3 C4 N5 -178.7(2)
C5A N5 C4 C3 178.6(2)
C10A N5 C4 C3 -0.1(3)
C4 N5 C5A C6 1.1(4)
C10A N5 C5A C6 179.9(2)
C4 N5 C5A C9A -178.7(2)
C10A N5 C5A C9A 0.2(2)
N5 C5A C6 C7 -179.9(2)
C9A C5A C6 C7 -0.2(3)
C5A C6 C7 C8 -0.1(3)
C6 C7 C8 C9 0.3(3)
C6 C7 C8 C13 -179.4(2)
C7 C8 C9 C9A -0.2(3)
C13 C8 C9 C9A 179.5(2)
C8 C9 C9A C5A -0.1(3)
C8 C9 C9A C10 180.0(2)
N5 C5A C9A C9 -179.91(19)
C6 C5A C9A C9 0.3(3)
N5 C5A C9A C10 0.0(2)
C6 C5A C9A C10 -179.8(2)
C5A N5 C10A C10 -0.3(2)
C4 N5 C10A C10 178.68(18)
C5A N5 C10A C1 -179.92(18)
C4 N5 C10A C1 -1.0(3)
N2 C1 C10A C10 -178.3(2)
O1 C1 C10A C10 1.3(4)
N2 C1 C10A N5 1.2(3)
O1 C1 C10A N5 -179.18(19)
N5 C10A C10 C9A 0.3(2)
C1 C10A C10 C9A 179.8(2)
C9 C9A C10 C10A 179.7(2)
C5A C9A C10 C10A -0.2(2)
